data_7111046
loop_
_publ_author_name
'Forbes, Glenn C.'
'Kennedy, Alan R.'
'Mulvey, Robert E.'
'Rowlings, Ren\'e B.'
'Clegg, William'
'Liddle, Stephen T.'
'Wilson, Chick C.'

_publ_section_title
;
 &#x2018;Inverse crown ether&#x2019; complexes extended to group 12
 through the syntheses of [Na2Zn2(HMDS)4(O)] and
 [{K2Zn2(HMDS)4(O2)x(O)y}\\infty ]
;
_journal_issue 18
_journal_name_full 'Chemical Communications'
_journal_page_first 1759
_journal_paper_doi 10.1039/b005233g
_journal_year 2000
_chemical_formula_sum 'C13 H39 Li N2 Si4 Zn'
_chemical_formula_weight 408.13
_chemical_name_systematic
; 
 ? 
;
_space_group_IT_number 15
_symmetry_cell_setting monoclinic
_symmetry_space_group_name_Hall '-C 2yc'
_symmetry_space_group_name_H-M 'C 1 2/c 1'
_atom_sites_solution_hydrogens geom
_atom_sites_solution_primary direct
_atom_sites_solution_secondary difmap
_audit_creation_method SHELXL-97
_cell_angle_alpha 90.00
_cell_angle_beta 108.47(4)
_cell_angle_gamma 90.00
_cell_formula_units_Z 4
_cell_length_a 17.040(10)
_cell_length_b 6.840(8)
_cell_length_c 21.558(10)
_cell_measurement_reflns_used 24
_cell_measurement_temperature 123(2)
_cell_measurement_theta_max 20.00
_cell_measurement_theta_min 19.21
_cell_volume 2383(3)
_computing_cell_refinement ' " '
_computing_data_collection 'MSC/RIGAKU Diffractometer Control'
_computing_data_reduction Texsan
_computing_molecular_graphics ORTEP-II
_computing_publication_material SHELXL-97
_computing_structure_refinement 'SHELXL-97 (Sheldrick, 1997)'
_computing_structure_solution SIR
_diffrn_ambient_temperature 123(2)
_diffrn_measured_fraction_theta_full 0.454
_diffrn_measured_fraction_theta_max 0.454
_diffrn_measurement_device_type 'Rigaku AFC7S diffractometer'
_diffrn_measurement_method \w/2\q
_diffrn_radiation_monochromator graphite
_diffrn_radiation_source 'fine-focus sealed tube'
_diffrn_radiation_type MoK\a
_diffrn_radiation_wavelength 0.71069
_diffrn_reflns_av_R_equivalents 0.0654
_diffrn_reflns_av_sigmaI/netI 0.0618
_diffrn_reflns_limit_h_max 21
_diffrn_reflns_limit_h_min -12
_diffrn_reflns_limit_k_max 8
_diffrn_reflns_limit_k_min -6
_diffrn_reflns_limit_l_max 25
_diffrn_reflns_limit_l_min -27
_diffrn_reflns_number 4689
_diffrn_reflns_theta_full 26.50
_diffrn_reflns_theta_max 26.50
_diffrn_reflns_theta_min 2.52
_diffrn_standards_decay_% 1.64
_diffrn_standards_interval_count 150
_diffrn_standards_number 3
_exptl_absorpt_coefficient_mu 1.228
_exptl_absorpt_correction_T_max 1.000
_exptl_absorpt_correction_T_min 0.911
_exptl_absorpt_correction_type 'psi scans'
_exptl_crystal_colour colourless
_exptl_crystal_density_diffrn 1.137
_exptl_crystal_density_method 'not measured'
_exptl_crystal_description prism
_exptl_crystal_F_000 880
_exptl_crystal_size_max 0.65
_exptl_crystal_size_mid 0.35
_exptl_crystal_size_min 0.30
_refine_diff_density_max 0.857
_refine_diff_density_min -0.780
_refine_diff_density_rms 0.109
_refine_ls_extinction_method none
_refine_ls_goodness_of_fit_ref 1.113
_refine_ls_hydrogen_treatment mixed
_refine_ls_matrix_type full
_refine_ls_number_parameters 105
_refine_ls_number_reflns 2442
_refine_ls_number_restraints 0
_refine_ls_restrained_S_all 1.113
_refine_ls_R_factor_all 0.0747
_refine_ls_R_factor_gt 0.0593
_refine_ls_shift/su_max 0.000
_refine_ls_shift/su_mean 0.000
_refine_ls_structure_factor_coef Fsqd
_refine_ls_weighting_details 'w=1/[\s^2^(Fo^2^)+(0.0496P)^2^+9.5667P] where P=(Fo^2^+2Fc^2^)/3'
_refine_ls_weighting_scheme calc
_refine_ls_wR_factor_gt 0.1345
_refine_ls_wR_factor_ref 0.1441
_reflns_number_gt 2047
_reflns_number_total 2442
_reflns_threshold_expression >2sigma(I)
_cod_data_source_file b005233gsup1.cif
_cod_data_source_block znme
_cod_depositor_comments
;
The following automatic conversions were performed:

'_refine_ls_weighting_scheme' value 'calc
w=1/[\s^2^(Fo^2^)+(0.0496P)^2^+9.5667P] where P=(Fo^2^+2Fc^2^)/3' was
changed to 'calc'. New tag '_refine_ls_weighting_details' was
created. The value of the new tag was set to
'w=1/[\s^2^(Fo^2^)+(0.0496P)^2^+9.5667P] where P=(Fo^2^+2Fc^2^)/3'.

Automatic conversion script
Id: cif_fix_values 3143 2015-03-26 13:38:13Z robertas 
;
_cod_original_sg_symbol_H-M C2/c
_cod_database_code 7111046

loop_
_symmetry_equiv_pos_as_xyz
'x, y, z'
'-x, y, -z+1/2'
'x+1/2, y+1/2, z'
'-x+1/2, y+1/2, -z+1/2'
'-x, -y, -z'
'x, -y, z-1/2'
'-x+1/2, -y+1/2, -z'
'x+1/2, -y+1/2, z-1/2'

loop_
_atom_site_label
_atom_site_type_symbol
_atom_site_fract_x
_atom_site_fract_y
_atom_site_fract_z
_atom_site_U_iso_or_equiv
_atom_site_adp_type
_atom_site_occupancy
_atom_site_calc_flag
_atom_site_refinement_flags
Zn1 Zn 0.5000 0.02697(10) 0.7500 0.0229(2) Uani 0.949(3) d SP
Li1 Li 0.5000 0.02697(10) 0.7500 0.0229(2) Uani 0.051(3) d SP
Si1 Si 0.60211(7) 0.16911(19) 0.88685(5) 0.0278(3) Uani 1 d .
Si2 Si 0.41974(7) 0.2521(2) 0.84310(5) 0.0287(3) Uani 1 d .
N1 N 0.51022(19) 0.2120(5) 0.82460(15) 0.0232(7) Uani 1 d .
C1 C 0.5000 -0.2592(10) 0.7500 0.0391(16) Uani 1 d S
H1A H 0.5277 -0.3060 0.7934 0.059 Uiso 0.50 calc PR
H1B H 0.5283 -0.3060 0.7209 0.059 Uiso 0.50 calc PR
H1C H 0.4440 -0.3060 0.7357 0.059 Uiso 0.50 calc PR
C2 C 0.5902(3) 0.0113(9) 0.9542(2) 0.0466(14) Uani 1 d .
H2A H 0.5617 0.0829 0.9788 0.070 Uiso 1 calc R
H2B H 0.6439 -0.0265 0.9825 0.070 Uiso 1 calc R
H2C H 0.5590 -0.1034 0.9358 0.070 Uiso 1 calc R
C3 C 0.6774(3) 0.0306(9) 0.8561(3) 0.0468(13) Uani 1 d .
H3A H 0.6614 -0.1045 0.8503 0.070 Uiso 1 calc R
H3B H 0.7319 0.0410 0.8872 0.070 Uiso 1 calc R
H3C H 0.6775 0.0844 0.8150 0.070 Uiso 1 calc R
C4 C 0.6519(3) 0.4063(8) 0.9225(3) 0.0457(13) Uani 1 d .
H4A H 0.6649 0.4806 0.8893 0.069 Uiso 1 calc R
H4B H 0.7017 0.3799 0.9578 0.069 Uiso 1 calc R
H4C H 0.6144 0.4794 0.9387 0.069 Uiso 1 calc R
C5 C 0.3677(3) 0.0180(8) 0.8522(2) 0.0426(12) Uani 1 d .
H5A H 0.3548 -0.0552 0.8122 0.064 Uiso 1 calc R
H5B H 0.3176 0.0463 0.8618 0.064 Uiso 1 calc R
H5C H 0.4039 -0.0574 0.8872 0.064 Uiso 1 calc R
C6 C 0.3439(3) 0.3965(9) 0.7756(2) 0.0434(13) Uani 1 d .
H6A H 0.3494 0.5331 0.7862 0.065 Uiso 1 calc R
H6B H 0.2886 0.3545 0.7709 0.065 Uiso 1 calc R
H6C H 0.3553 0.3751 0.7352 0.065 Uiso 1 calc R
C7 C 0.4338(3) 0.4036(8) 0.9180(2) 0.0429(12) Uani 1 d .
H7A H 0.4684 0.3349 0.9556 0.064 Uiso 1 calc R
H7B H 0.3808 0.4282 0.9234 0.064 Uiso 1 calc R
H7C H 0.4593 0.5256 0.9136 0.064 Uiso 1 calc R
Li2 Li 0.5000 0.3849(14) 0.7500 0.049(3) Uani 0.949(3) d SP
Zn2 Zn 0.5000 0.3849(14) 0.7500 0.049(3) Uani 0.051(3) d SP

loop_
_atom_site_aniso_label
_atom_site_aniso_U_11
_atom_site_aniso_U_22
_atom_site_aniso_U_33
_atom_site_aniso_U_23
_atom_site_aniso_U_13
_atom_site_aniso_U_12
Zn1 0.0235(4) 0.0248(4) 0.0245(4) 0.000 0.0136(3) 0.000
Li1 0.0235(4) 0.0248(4) 0.0245(4) 0.000 0.0136(3) 0.000
Si1 0.0189(5) 0.0424(7) 0.0236(6) 0.0045(5) 0.0086(4) 0.0019(5)
Si2 0.0187(5) 0.0475(8) 0.0217(6) -0.0056(5) 0.0089(4) 0.0020(5)
N1 0.0202(15) 0.0340(19) 0.0168(15) -0.0004(14) 0.0080(13) 0.0048(14)
C1 0.049(4) 0.045(4) 0.028(3) 0.000 0.018(3) 0.000
C2 0.034(2) 0.075(4) 0.032(2) 0.020(3) 0.011(2) 0.002(3)
C3 0.030(2) 0.068(4) 0.046(3) 0.011(3) 0.018(2) 0.017(2)
C4 0.028(2) 0.058(3) 0.046(3) -0.006(3) 0.004(2) -0.008(2)
C5 0.027(2) 0.065(3) 0.039(2) -0.007(2) 0.015(2) -0.010(2)
C6 0.026(2) 0.071(4) 0.034(2) -0.006(2) 0.0112(19) 0.018(2)
C7 0.035(2) 0.069(3) 0.025(2) -0.014(2) 0.0111(19) 0.009(2)
Li2 0.036(4) 0.088(6) 0.022(3) 0.000 0.008(3) 0.000
Zn2 0.036(4) 0.088(6) 0.022(3) 0.000 0.008(3) 0.000

loop_
_atom_type_symbol
_atom_type_description
_atom_type_scat_dispersion_real
_atom_type_scat_dispersion_imag
_atom_type_scat_source
Zn Zn 0.2839 1.4301 'International Tables Vol C Tables 4.2.6.8 and 6.1.1.4'
Si Si 0.0817 0.0704 'International Tables Vol C Tables 4.2.6.8 and 6.1.1.4'
N N 0.0061 0.0033 'International Tables Vol C Tables 4.2.6.8 and 6.1.1.4'
C C 0.0033 0.0016 'International Tables Vol C Tables 4.2.6.8 and 6.1.1.4'
Li Li -0.0003 0.0001 'International Tables Vol C Tables 4.2.6.8 and 6.1.1.4'
H H 0.0000 0.0000 'International Tables Vol C Tables 4.2.6.8 and 6.1.1.4'

loop_
_geom_angle_atom_site_label_1
_geom_angle_atom_site_label_2
_geom_angle_atom_site_label_3
_geom_angle
_geom_angle_site_symmetry_1
_geom_angle_site_symmetry_3
C1 Zn1 N1 129.02(10) . 2_656
C1 Zn1 N1 129.02(10) . .
N1 Zn1 N1 102.0(2) 2_656 .
C1 Zn1 Li2 180.000(6) . .
N1 Zn1 Li2 50.98(10) 2_656 .
N1 Zn1 Li2 50.98(10) . .
N1 Si1 C2 113.9(2) . .
N1 Si1 C3 111.3(2) . .
C2 Si1 C3 103.7(3) . .
N1 Si1 C4 110.5(2) . .
C2 Si1 C4 109.0(3) . .
C3 Si1 C4 108.1(3) . .
N1 Si2 C7 114.0(2) . .
N1 Si2 C5 112.0(2) . .
C7 Si2 C5 108.6(2) . .
N1 Si2 C6 110.26(18) . .
C7 Si2 C6 104.2(2) . .
C5 Si2 C6 107.3(2) . .
N1 Si2 Li2 40.82(16) . .
C7 Si2 Li2 117.6(2) . .
C5 Si2 Li2 133.0(2) . .
C6 Si2 Li2 70.21(18) . .
Si2 N1 Si1 119.99(19) . .
Si2 N1 Li2 103.86(19) . .
Si1 N1 Li2 124.1(2) . .
Si2 N1 Zn1 115.21(18) . .
Si1 N1 Zn1 109.92(17) . .
Li2 N1 Zn1 76.1(3) . .
N1 Li2 N1 105.7(5) 2_656 .
N1 Li2 C1 127.1(2) 2_656 1_565
N1 Li2 C1 127.1(2) . 1_565
N1 Li2 Zn1 52.9(2) 2_656 .
N1 Li2 Zn1 52.9(2) . .
C1 Li2 Zn1 179.999(2) 1_565 .
N1 Li2 Si2 116.0(4) 2_656 .
N1 Li2 Si2 35.32(10) . .
C1 Li2 Si2 108.19(18) 1_565 .
Zn1 Li2 Si2 71.81(18) . .
N1 Li2 Si2 35.32(10) 2_656 2_656
N1 Li2 Si2 116.0(4) . 2_656
C1 Li2 Si2 108.20(18) 1_565 2_656
Zn1 Li2 Si2 71.81(18) . 2_656
Si2 Li2 Si2 143.6(4) . 2_656

loop_
_geom_bond_atom_site_label_1
_geom_bond_atom_site_label_2
_geom_bond_distance
_geom_bond_site_symmetry_2
Zn1 C1 1.957(7) .
Zn1 N1 2.010(3) 2_656
Zn1 N1 2.010(3) .
Zn1 Li2 2.448(10) .
Si1 N1 1.734(3) .
Si1 C2 1.871(5) .
Si1 C3 1.877(5) .
Si1 C4 1.878(6) .
Si2 N1 1.732(3) .
Si2 C7 1.870(5) .
Si2 C5 1.871(6) .
Si2 C6 1.890(5) .
Si2 Li2 2.909(4) .
N1 Li2 1.959(7) .
Li2 N1 1.959(7) 2_656
Li2 C1 2.435(12) 1_565
Li2 Si2 2.909(3) 2_656

loop_
_geom_torsion_atom_site_label_1
_geom_torsion_atom_site_label_2
_geom_torsion_atom_site_label_3
_geom_torsion_atom_site_label_4
_geom_torsion
_geom_torsion_site_symmetry_1
_geom_torsion_site_symmetry_4
C7 Si2 N1 Si1 39.0(3) . .
C5 Si2 N1 Si1 -84.9(3) . .
C6 Si2 N1 Si1 155.7(3) . .
Li2 Si2 N1 Si1 144.1(4) . .
C7 Si2 N1 Li2 -105.1(3) . .
C5 Si2 N1 Li2 131.0(3) . .
C6 Si2 N1 Li2 11.7(3) . .
C7 Si2 N1 Zn1 173.9(2) . .
C5 Si2 N1 Zn1 50.0(3) . .
C6 Si2 N1 Zn1 -69.3(3) . .
Li2 Si2 N1 Zn1 -81.0(3) . .
C2 Si1 N1 Si2 39.3(3) . .
C3 Si1 N1 Si2 156.1(3) . .
C4 Si1 N1 Si2 -83.8(3) . .
C2 Si1 N1 Li2 175.8(4) . .
C3 Si1 N1 Li2 -67.4(4) . .
C4 Si1 N1 Li2 52.6(4) . .
C2 Si1 N1 Zn1 -97.8(3) . .
C3 Si1 N1 Zn1 19.0(3) . .
C4 Si1 N1 Zn1 139.1(2) . .
C1 Zn1 N1 Si2 -81.0(2) . .
N1 Zn1 N1 Si2 99.0(2) 2_656 .
Li2 Zn1 N1 Si2 99.0(2) . .
C1 Zn1 N1 Si1 58.3(2) . .
N1 Zn1 N1 Si1 -121.7(2) 2_656 .
Li2 Zn1 N1 Si1 -121.7(2) . .
C1 Zn1 N1 Li2 180.000(4) . .
N1 Zn1 N1 Li2 -0.003(3) 2_656 .
Si2 N1 Li2 N1 -113.01(19) . 2_656
Si1 N1 Li2 N1 104.9(3) . 2_656
Zn1 N1 Li2 N1 0.003(2) . 2_656
Si2 N1 Li2 C1 66.98(19) . 1_565
Si1 N1 Li2 C1 -75.1(3) . 1_565
Zn1 N1 Li2 C1 179.999(4) . 1_565
Si2 N1 Li2 Zn1 -113.02(19) . .
Si1 N1 Li2 Zn1 104.9(3) . .
Si1 N1 Li2 Si2 -142.1(4) . .
Zn1 N1 Li2 Si2 113.02(19) . .
Si2 N1 Li2 Si2 -149.33(16) . 2_656
Si1 N1 Li2 Si2 68.6(4) . 2_656
Zn1 N1 Li2 Si2 -36.3(2) . 2_656
C1 Zn1 Li2 N1 78(100) . 2_656
N1 Zn1 Li2 N1 180.004(2) . 2_656
C1 Zn1 Li2 N1 -102(100) . .
N1 Zn1 Li2 N1 179.996(2) 2_656 .
C1 Zn1 Li2 C1 180(100) . 1_565
N1 Zn1 Li2 C1 102(76) 2_656 1_565
N1 Zn1 Li2 C1 -78(76) . 1_565
C1 Zn1 Li2 Si2 -136(100) . .
N1 Zn1 Li2 Si2 145.93(12) 2_656 .
N1 Zn1 Li2 Si2 -34.07(12) . .
C1 Zn1 Li2 Si2 44(100) . 2_656
N1 Zn1 Li2 Si2 -34.07(12) 2_656 2_656
N1 Zn1 Li2 Si2 145.93(12) . 2_656
N1 Si2 Li2 N1 80.4(4) . 2_656
C7 Si2 Li2 N1 175.9(2) . 2_656
C5 Si2 Li2 N1 7.5(4) . 2_656
C6 Si2 Li2 N1 -88.0(3) . 2_656
C7 Si2 Li2 N1 95.6(3) . .
C5 Si2 Li2 N1 -72.9(3) . .
C6 Si2 Li2 N1 -168.4(3) . .
N1 Si2 Li2 C1 -129.4(2) . 1_565
C7 Si2 Li2 C1 -33.86(19) . 1_565
C5 Si2 Li2 C1 157.7(2) . 1_565
C6 Si2 Li2 C1 62.21(19) . 1_565
N1 Si2 Li2 Zn1 50.6(2) . .
C7 Si2 Li2 Zn1 146.14(19) . .
C5 Si2 Li2 Zn1 -22.3(2) . .
C6 Si2 Li2 Zn1 -117.79(19) . .
N1 Si2 Li2 Si2 50.6(2) . 2_656
C7 Si2 Li2 Si2 146.14(19) . 2_656
C5 Si2 Li2 Si2 -22.3(2) . 2_656
C6 Si2 Li2 Si2 -117.8(2) . 2_656
